data_4514771
loop_
_publ_author_name
'Procter, Richard J.'
'Uzelac, Marina'
'Cid, Jessica'
'Rushworth, Philip J.'
'Ingleson, Michael J.'

_publ_section_title
;
 Low-Coordinate NHC--Zinc Hydride Complexes Catalyze Alkyne C--H
 Borylation and Hydroboration Using Pinacolborane
;
_journal_issue 6
_journal_name_full 'ACS Catalysis'
_journal_page_first 5760
_journal_paper_doi 10.1021/acscatal.9b01370
_journal_volume 9
_journal_year 2019
_chemical_formula_moiety C47H56N2Zn
_chemical_formula_sum 'C47 H56 N2 Zn'
_chemical_formula_weight 714.30
_space_group_crystal_system monoclinic
_space_group_IT_number 14
_space_group_name_Hall '-P 2ybc'
_space_group_name_H-M_alt 'P 1 21/c 1'
_symmetry_space_group_name_Hall '-P 2ybc'
_symmetry_space_group_name_H-M 'P 1 21/c 1'
_atom_sites_solution_hydrogens geom
_audit_creation_method SHELXL-2016/6
_cell_angle_alpha 90
_cell_angle_beta 101.738(5)
_cell_angle_gamma 90
_cell_formula_units_Z 8
_cell_length_a 19.3717(10)
_cell_length_b 16.9243(7)
_cell_length_c 27.5305(16)
_cell_measurement_reflns_used 5106
_cell_measurement_temperature 150.0(4)
_cell_measurement_theta_max 24.3030
_cell_measurement_theta_min 2.9270
_cell_volume 8837.2(8)
_computing_structure_refinement 'SHELXL-2016/6 (Sheldrick, 2016)'
_computing_structure_solution 'SHELXT 2014/5 (Sheldrick, 2014)'
_diffrn_ambient_temperature 150.0(4)
_diffrn_detector_area_resol_mean 8.0714
_diffrn_measured_fraction_theta_full 0.999
_diffrn_measured_fraction_theta_max 0.8601
_diffrn_measurement_device_type 'SuperNova, Single source at offset, Eos'
_diffrn_measurement_method '\w scans'
_diffrn_radiation_type MoK\a
_diffrn_radiation_wavelength 0.71073
_diffrn_reflns_av_R_equivalents 0.0765
_diffrn_reflns_av_unetI/netI 0.1421
_diffrn_reflns_Laue_measured_fraction_full 0.999
_diffrn_reflns_Laue_measured_fraction_max 0.859
_diffrn_reflns_limit_h_max 26
_diffrn_reflns_limit_h_min -21
_diffrn_reflns_limit_k_max 22
_diffrn_reflns_limit_k_min -20
_diffrn_reflns_limit_l_max 35
_diffrn_reflns_limit_l_min -36
_diffrn_reflns_number 46008
_diffrn_reflns_point_group_measured_fraction_full 0.999
_diffrn_reflns_point_group_measured_fraction_max 0.859
_diffrn_reflns_theta_full 25.242
_diffrn_reflns_theta_max 29.110
_diffrn_reflns_theta_min 2.636
_diffrn_source 'micro-focus sealed X-ray tube'
_exptl_absorpt_coefficient_mu 0.586
_exptl_absorpt_correction_T_max 1.00000
_exptl_absorpt_correction_T_min 0.51595
_exptl_absorpt_correction_type multi-scan
_exptl_absorpt_process_details
;
CrysAlisPro 1.171.38.46 (Rigaku Oxford Diffraction, 2015)
Empirical absorption correction using spherical harmonics,
 implemented in SCALE3 ABSPACK scaling algorithm.
;
_exptl_crystal_colour colourless
_exptl_crystal_density_diffrn 1.074
_exptl_crystal_description plate
_exptl_crystal_F_000 3056
_exptl_crystal_size_max 0.4
_exptl_crystal_size_mid 0.25
_exptl_crystal_size_min 0.1
_refine_diff_density_max 0.439
_refine_diff_density_min -0.520
_refine_diff_density_rms 0.066
_refine_ls_extinction_method none
_refine_ls_goodness_of_fit_ref 0.945
_refine_ls_hydrogen_treatment constr
_refine_ls_matrix_type full
_refine_ls_number_parameters 921
_refine_ls_number_reflns 20395
_refine_ls_number_restraints 0
_refine_ls_restrained_S_all 0.945
_refine_ls_R_factor_all 0.1434
_refine_ls_R_factor_gt 0.0631
_refine_ls_shift/su_max 0.001
_refine_ls_shift/su_mean 0.000
_refine_ls_structure_factor_coef Fsqd
_refine_ls_weighting_details 'w=1/[\s^2^(Fo^2^)+(0.0397P)^2^] where P=(Fo^2^+2Fc^2^)/3'
_refine_ls_weighting_scheme calc
_refine_ls_wR_factor_gt 0.1132
_refine_ls_wR_factor_ref 0.1432
_reflns_Friedel_coverage 0.000
_reflns_number_gt 10086
_reflns_number_total 20395
_reflns_threshold_expression 'I > 2\s(I)'
_cod_data_source_file cs9b01370_si_005.cif
_cod_data_source_block amji417
_cod_database_code 4514771
_shelx_shelxl_version_number 2016/6
_shelx_space_group_comment
;
The symmetry employed for this shelxl refinement is uniquely defined
by the following loop, which should always be used as a source of
symmetry information in preference to the above space-group names.
They are only intended as comments.
;

loop_
_space_group_symop_operation_xyz
'x, y, z'
'-x, y+1/2, -z+1/2'
'-x, -y, -z'
'x, -y-1/2, z-1/2'

loop_
_atom_site_label
_atom_site_type_symbol
_atom_site_fract_x
_atom_site_fract_y
_atom_site_fract_z
_atom_site_U_iso_or_equiv
_atom_site_adp_type
_atom_site_occupancy
_atom_site_site_symmetry_order
_atom_site_calc_flag
_atom_site_refinement_flags_posn
_atom_site_refinement_flags_adp
Zn1 Zn 0.55511(2) 0.49196(2) 0.25857(2) 0.02669(11) Uani 1 1 d . .
Zn1B Zn 0.94297(2) 0.63227(2) 0.23435(2) 0.02795(12) Uani 1 1 d . .
N1B N 1.06409(13) 0.52727(14) 0.23113(10) 0.0254(7) Uani 1 1 d . .
N2 N 0.53434(13) 0.66350(15) 0.25338(10) 0.0249(7) Uani 1 1 d . .
N2B N 0.96282(13) 0.46127(14) 0.24061(10) 0.0237(6) Uani 1 1 d . .
N1 N 0.44080(14) 0.59610(14) 0.27399(10) 0.0257(7) Uani 1 1 d . .
C18B C 0.88812(16) 0.46502(17) 0.23930(12) 0.0217(8) Uani 1 1 d . .
C1 C 0.50347(17) 0.59611(18) 0.26164(12) 0.0230(8) Uani 1 1 d . .
C23B C 0.84186(18) 0.45353(18) 0.19349(13) 0.0279(8) Uani 1 1 d . .
C1B C 0.99725(17) 0.52850(18) 0.23619(12) 0.0232(8) Uani 1 1 d . .
C6 C 0.60725(17) 0.66006(18) 0.24752(13) 0.0251(8) Uani 1 1 d . .
C11 C 0.65982(18) 0.67196(19) 0.29002(13) 0.0286(8) Uani 1 1 d . .
C39B C 0.94494(18) 0.69656(18) 0.29359(13) 0.0260(8) Uani 1 1 d . .
C7 C 0.62210(18) 0.65192(18) 0.20015(13) 0.0274(8) Uani 1 1 d . .
C11B C 1.09322(17) 0.64659(19) 0.18774(13) 0.0277(8) Uani 1 1 d . .
C39 C 0.54830(17) 0.42715(19) 0.19840(13) 0.0286(8) Uani 1 1 d . .
C6B C 1.10020(16) 0.60253(18) 0.23177(13) 0.0254(8) Uani 1 1 d . .
C30 C 0.61966(18) 0.45276(19) 0.31786(14) 0.0298(8) Uani 1 1 d . .
C18 C 0.40713(16) 0.52040(18) 0.27801(13) 0.0255(8) Uani 1 1 d . .
C15B C 1.04696(18) 0.6212(2) 0.13892(13) 0.0321(9) Uani 1 1 d . .
H15B H 1.008266 0.589628 0.146795 0.039 Uiso 1 1 calc R U
C23 C 0.42038(18) 0.4804(2) 0.32350(14) 0.0314(9) Uani 1 1 d . .
C19B C 0.86366(18) 0.47613(18) 0.28337(13) 0.0270(8) Uani 1 1 d . .
C41B C 0.92190(19) 0.78423(19) 0.36905(13) 0.0304(9) Uani 1 1 d . .
C22 C 0.38546(19) 0.4091(2) 0.32504(15) 0.0381(10) Uani 1 1 d . .
H22 H 0.393586 0.380514 0.354502 0.046 Uiso 1 1 calc R U
C8 C 0.6928(2) 0.65749(19) 0.19675(15) 0.0378(10) Uani 1 1 d . .
H8 H 0.704741 0.651462 0.165900 0.045 Uiso 1 1 calc R U
C15 C 0.64430(19) 0.6798(2) 0.34169(13) 0.0362(9) Uani 1 1 d . .
H15 H 0.597070 0.658536 0.341012 0.043 Uiso 1 1 calc R U
C10 C 0.72875(19) 0.6773(2) 0.28325(15) 0.0373(10) Uani 1 1 d . .
H10 H 0.764911 0.685093 0.310738 0.045 Uiso 1 1 calc R U
C30B C 0.88314(18) 0.67175(19) 0.17233(13) 0.0301(9) Uani 1 1 d . .
C40B C 0.93360(18) 0.7365(2) 0.32709(15) 0.0355(9) Uani 1 1 d . .
C31 C 0.66000(19) 0.4204(2) 0.35046(14) 0.0325(9) Uani 1 1 d . .
C8B C 1.18035(17) 0.69738(19) 0.27570(14) 0.0313(9) Uani 1 1 d . .
H8B H 1.208861 0.715425 0.304923 0.038 Uiso 1 1 calc R U
C40 C 0.55751(18) 0.3870(2) 0.16532(14) 0.0323(9) Uani 1 1 d . .
C31B C 0.84049(19) 0.7024(2) 0.14108(14) 0.0351(9) Uani 1 1 d . .
C19 C 0.36053(17) 0.49134(19) 0.23631(13) 0.0277(8) Uani 1 1 d . .
C32B C 0.78633(19) 0.7412(2) 0.10483(14) 0.0357(9) Uani 1 1 d . .
C10B C 1.13259(18) 0.71595(19) 0.18943(14) 0.0332(9) Uani 1 1 d . .
H10B H 1.130103 0.745726 0.160737 0.040 Uiso 1 1 calc R U
C5B C 0.99260(17) 0.37892(18) 0.24925(14) 0.0322(9) Uani 1 1 d . .
H5BA H 0.997905 0.356499 0.217795 0.039 Uiso 1 1 calc R U
H5BB H 0.959576 0.346149 0.262362 0.039 Uiso 1 1 calc R U
C32 C 0.70944(18) 0.3815(2) 0.38927(13) 0.0334(9) Uani 1 1 d . .
C9B C 1.17525(18) 0.7409(2) 0.23326(14) 0.0336(9) Uani 1 1 d . .
H9B H 1.200660 0.787671 0.233883 0.040 Uiso 1 1 calc R U
C7B C 1.14391(17) 0.62688(18) 0.27610(13) 0.0273(8) Uani 1 1 d . .
C12B C 1.15182(18) 0.5808(2) 0.32381(13) 0.0326(9) Uani 1 1 d . .
H12B H 1.123822 0.532446 0.316465 0.039 Uiso 1 1 calc R U
C3 C 0.42885(17) 0.7446(2) 0.21697(14) 0.0393(10) Uani 1 1 d . .
H3A H 0.425235 0.706603 0.190186 0.047 Uiso 1 1 calc R U
H3B H 0.417743 0.796313 0.202269 0.047 Uiso 1 1 calc R U
C41 C 0.5699(2) 0.3388(2) 0.12351(14) 0.0338(9) Uani 1 1 d . .
C4B C 1.06332(17) 0.37747(19) 0.28497(14) 0.0364(9) Uani 1 1 d . .
H4BA H 1.071180 0.325301 0.299647 0.044 Uiso 1 1 calc R U
H4BB H 1.062689 0.415022 0.311491 0.044 Uiso 1 1 calc R U
C2B C 1.10186(17) 0.45706(18) 0.21755(14) 0.0327(9) Uani 1 1 d . .
H2BA H 1.143460 0.474816 0.206157 0.039 Uiso 1 1 calc R U
H2BB H 1.071577 0.430432 0.190021 0.039 Uiso 1 1 calc R U
C9 C 0.7450(2) 0.6715(2) 0.23713(16) 0.0404(10) Uani 1 1 d . .
H9 H 0.791448 0.677002 0.233457 0.048 Uiso 1 1 calc R U
C22B C 0.77043(19) 0.4524(2) 0.19349(15) 0.0394(10) Uani 1 1 d . .
H22B H 0.738526 0.445578 0.163609 0.047 Uiso 1 1 calc R U
C4 C 0.37488(18) 0.72374(19) 0.24839(15) 0.0411(10) Uani 1 1 d . .
H4A H 0.360074 0.771695 0.262647 0.049 Uiso 1 1 calc R U
H4B H 0.333696 0.700470 0.227275 0.049 Uiso 1 1 calc R U
C2 C 0.50327(17) 0.74516(18) 0.24628(14) 0.0350(9) Uani 1 1 d . .
H2A H 0.504027 0.768740 0.278499 0.042 Uiso 1 1 calc R U
H2B H 0.532125 0.777586 0.229225 0.042 Uiso 1 1 calc R U
C20B C 0.79106(19) 0.47288(19) 0.28002(15) 0.0379(10) Uani 1 1 d . .
H20B H 0.773152 0.479114 0.308674 0.045 Uiso 1 1 calc R U
C5 C 0.40421(18) 0.66679(19) 0.28949(14) 0.0383(10) Uani 1 1 d . .
H5A H 0.437232 0.695003 0.314781 0.046 Uiso 1 1 calc R U
H5B H 0.365853 0.648673 0.304465 0.046 Uiso 1 1 calc R U
C24B C 0.9130(2) 0.4870(2) 0.33342(13) 0.0358(9) Uani 1 1 d . .
H24B H 0.958658 0.505166 0.327639 0.043 Uiso 1 1 calc R U
C20 C 0.32698(18) 0.4200(2) 0.24070(15) 0.0378(10) Uani 1 1 d . .
H20 H 0.295698 0.399451 0.213473 0.045 Uiso 1 1 calc R U
C12 C 0.5662(2) 0.6380(2) 0.15405(14) 0.0405(10) Uani 1 1 d . .
H12 H 0.524127 0.617349 0.164382 0.049 Uiso 1 1 calc R U
C24 C 0.34571(18) 0.5351(2) 0.18741(14) 0.0359(9) Uani 1 1 d . .
H24 H 0.373718 0.583758 0.191737 0.043 Uiso 1 1 calc R U
C21 C 0.33945(19) 0.3794(2) 0.28473(16) 0.0417(10) Uani 1 1 d . .
H21 H 0.316667 0.331620 0.287223 0.050 Uiso 1 1 calc R U
C42B C 0.8571(2) 0.8180(2) 0.36971(14) 0.0398(10) Uani 1 1 d . .
H42B H 0.819992 0.809895 0.342877 0.048 Uiso 1 1 calc R U
C42 C 0.6352(2) 0.3056(2) 0.12337(15) 0.0392(10) Uani 1 1 d . .
H42 H 0.671928 0.313603 0.150458 0.047 Uiso 1 1 calc R U
C43B C 0.8459(2) 0.8631(2) 0.40874(15) 0.0417(10) Uani 1 1 d . .
H43B H 0.801618 0.884878 0.407878 0.050 Uiso 1 1 calc R U
C27 C 0.46987(19) 0.5116(2) 0.36968(14) 0.0407(10) Uani 1 1 d . .
H27 H 0.504523 0.546188 0.359000 0.049 Uiso 1 1 calc R U
C35B C 0.6783(2) 0.8182(3) 0.03660(15) 0.0456(11) Uani 1 1 d . .
C3B C 1.12431(18) 0.3981(2) 0.25896(14) 0.0385(10) Uani 1 1 d . .
H3BA H 1.163210 0.419852 0.283083 0.046 Uiso 1 1 calc R U
H3BB H 1.140748 0.350272 0.245538 0.046 Uiso 1 1 calc R U
C14B C 1.1230(2) 0.6261(2) 0.36349(14) 0.0487(11) Uani 1 1 d . .
H14D H 1.150649 0.672847 0.372609 0.073 Uiso 1 1 calc R U
H14E H 1.125267 0.593176 0.392168 0.073 Uiso 1 1 calc R U
H14F H 1.074831 0.640739 0.350594 0.073 Uiso 1 1 calc R U
C37B C 0.7626(2) 0.8159(2) 0.11387(15) 0.0467(11) Uani 1 1 d . .
H37B H 0.782520 0.841310 0.143323 0.056 Uiso 1 1 calc R U
C21B C 0.7456(2) 0.4609(2) 0.23606(17) 0.0454(11) Uani 1 1 d . .
H21B H 0.697320 0.458441 0.235048 0.055 Uiso 1 1 calc R U
C17B C 1.01409(19) 0.6913(2) 0.10755(13) 0.0430(10) Uani 1 1 d . .
H17D H 0.994694 0.727621 0.128007 0.065 Uiso 1 1 calc R U
H17E H 0.977313 0.672819 0.081201 0.065 Uiso 1 1 calc R U
H17F H 1.049600 0.717589 0.093752 0.065 Uiso 1 1 calc R U
C16B C 1.08531(19) 0.5698(2) 0.10732(14) 0.0476(11) Uani 1 1 d . .
H16D H 1.122526 0.599795 0.097853 0.071 Uiso 1 1 calc R U
H16E H 1.052660 0.552908 0.078110 0.071 Uiso 1 1 calc R U
H16F H 1.104864 0.524426 0.126110 0.071 Uiso 1 1 calc R U
C27B C 0.8680(2) 0.4377(2) 0.14606(14) 0.0435(11) Uani 1 1 d . .
H27B H 0.918801 0.447939 0.152659 0.052 Uiso 1 1 calc R U
C44B C 0.8995(2) 0.8767(2) 0.44936(14) 0.0430(10) Uani 1 1 d . .
C36B C 0.7105(2) 0.8534(2) 0.08065(15) 0.0473(11) Uani 1 1 d . .
H36B H 0.696546 0.903833 0.087989 0.057 Uiso 1 1 calc R U
C46B C 0.9754(2) 0.7980(2) 0.40932(15) 0.0518(12) Uani 1 1 d . .
H46B H 1.019742 0.776398 0.410190 0.062 Uiso 1 1 calc R U
C43 C 0.6470(2) 0.2609(2) 0.08413(16) 0.0479(11) Uani 1 1 d . .
H43 H 0.691439 0.239538 0.085054 0.057 Uiso 1 1 calc R U
C29 C 0.5097(2) 0.4467(2) 0.40204(15) 0.0558(12) Uani 1 1 d . .
H29A H 0.477397 0.416934 0.417020 0.084 Uiso 1 1 calc R U
H29B H 0.545102 0.470049 0.427508 0.084 Uiso 1 1 calc R U
H29C H 0.531775 0.412345 0.382013 0.084 Uiso 1 1 calc R U
C25B C 0.8861(2) 0.5476(2) 0.36596(14) 0.0527(12) Uani 1 1 d . .
H25D H 0.873286 0.595181 0.347345 0.079 Uiso 1 1 calc R U
H25E H 0.922407 0.558977 0.394401 0.079 Uiso 1 1 calc R U
H25F H 0.845523 0.526783 0.376667 0.079 Uiso 1 1 calc R U
C44 C 0.5933(3) 0.2473(2) 0.04309(16) 0.0524(12) Uani 1 1 d . .
C46 C 0.5163(2) 0.3254(2) 0.08261(16) 0.0507(11) Uani 1 1 d . .
H46 H 0.471780 0.346573 0.081691 0.061 Uiso 1 1 calc R U
C13 C 0.5457(2) 0.7148(2) 0.12544(15) 0.0600(13) Uani 1 1 d . .
H13A H 0.529360 0.752406 0.146655 0.090 Uiso 1 1 calc R U
H13B H 0.508861 0.704355 0.097132 0.090 Uiso 1 1 calc R U
H13C H 0.586033 0.735847 0.114587 0.090 Uiso 1 1 calc R U
C36 C 0.7791(2) 0.2683(2) 0.42044(16) 0.0540(12) Uani 1 1 d . .
H36 H 0.792753 0.216803 0.415351 0.065 Uiso 1 1 calc R U
C16 C 0.6447(2) 0.7664(2) 0.35695(14) 0.0476(11) Uani 1 1 d . .
H16A H 0.690882 0.788157 0.358423 0.071 Uiso 1 1 calc R U
H16B H 0.632616 0.770457 0.388977 0.071 Uiso 1 1 calc R U
H16C H 0.610980 0.795135 0.333058 0.071 Uiso 1 1 calc R U
C37 C 0.7319(2) 0.3057(2) 0.38364(15) 0.0483(11) Uani 1 1 d . .
H37 H 0.714745 0.279039 0.354127 0.058 Uiso 1 1 calc R U
C25 C 0.26849(18) 0.5585(2) 0.17248(15) 0.0497(11) Uani 1 1 d . .
H25A H 0.239976 0.511867 0.165727 0.074 Uiso 1 1 calc R U
H25B H 0.261788 0.590934 0.143273 0.074 Uiso 1 1 calc R U
H25C H 0.254972 0.587580 0.199009 0.074 Uiso 1 1 calc R U
C26 C 0.3679(2) 0.4874(2) 0.14635(15) 0.0613(13) Uani 1 1 d . .
H26A H 0.416645 0.473039 0.156267 0.092 Uiso 1 1 calc R U
H26B H 0.361333 0.518614 0.116639 0.092 Uiso 1 1 calc R U
H26C H 0.339614 0.440474 0.140197 0.092 Uiso 1 1 calc R U
C28 C 0.4303(2) 0.5600(2) 0.40197(15) 0.0617(13) Uani 1 1 d . .
H28A H 0.406354 0.603018 0.382924 0.093 Uiso 1 1 calc R U
H28B H 0.463138 0.580448 0.430034 0.093 Uiso 1 1 calc R U
H28C H 0.396479 0.526951 0.413283 0.093 Uiso 1 1 calc R U
C14 C 0.5888(2) 0.5778(2) 0.11906(15) 0.0619(13) Uani 1 1 d . .
H14A H 0.624635 0.600478 0.103896 0.093 Uiso 1 1 calc R U
H14B H 0.548880 0.563448 0.093801 0.093 Uiso 1 1 calc R U
H14C H 0.607120 0.531559 0.137470 0.093 Uiso 1 1 calc R U
C47B C 0.8874(2) 0.9276(3) 0.49198(15) 0.0679(14) Uani 1 1 d . .
H47D H 0.850338 0.964707 0.480147 0.102 Uiso 1 1 calc R U
H47E H 0.929962 0.955686 0.505779 0.102 Uiso 1 1 calc R U
H47F H 0.874320 0.894759 0.517054 0.102 Uiso 1 1 calc R U
C28B C 0.8563(2) 0.3516(2) 0.13074(15) 0.0544(12) Uani 1 1 d . .
H28D H 0.881187 0.318226 0.156686 0.082 Uiso 1 1 calc R U
H28E H 0.873452 0.342483 0.100881 0.082 Uiso 1 1 calc R U
H28F H 0.806819 0.339717 0.124993 0.082 Uiso 1 1 calc R U
C13B C 1.22783(19) 0.5560(2) 0.34350(15) 0.0488(11) Uani 1 1 d . .
H13D H 1.244170 0.525051 0.318889 0.073 Uiso 1 1 calc R U
H13E H 1.230489 0.525200 0.373088 0.073 Uiso 1 1 calc R U
H13F H 1.256807 0.602236 0.350951 0.073 Uiso 1 1 calc R U
C38B C 0.6212(2) 0.8610(3) 0.00076(15) 0.0667(14) Uani 1 1 d . .
H38D H 0.581906 0.870731 0.016287 0.100 Uiso 1 1 calc R U
H38E H 0.606128 0.829068 -0.028289 0.100 Uiso 1 1 calc R U
H38F H 0.639227 0.910348 -0.008522 0.100 Uiso 1 1 calc R U
C26B C 0.9244(2) 0.4082(2) 0.36137(14) 0.0612(13) Uani 1 1 d . .
H26D H 0.879676 0.387457 0.365245 0.092 Uiso 1 1 calc R U
H26E H 0.953910 0.416468 0.393449 0.092 Uiso 1 1 calc R U
H26F H 0.946613 0.371381 0.342917 0.092 Uiso 1 1 calc R U
C35 C 0.8064(2) 0.3050(3) 0.46439(16) 0.0531(12) Uani 1 1 d . .
C45 C 0.5286(3) 0.2804(3) 0.04296(17) 0.0644(14) Uani 1 1 d . .
H45 H 0.492073 0.272515 0.015707 0.077 Uiso 1 1 calc R U
C45B C 0.9638(2) 0.8440(3) 0.44880(15) 0.0592(13) Uani 1 1 d . .
H45B H 1.000892 0.852752 0.475545 0.071 Uiso 1 1 calc R U
C17 C 0.6967(2) 0.6339(2) 0.38041(14) 0.0590(13) Uani 1 1 d . .
H17A H 0.700327 0.580682 0.369118 0.088 Uiso 1 1 calc R U
H17B H 0.680754 0.633301 0.411198 0.088 Uiso 1 1 calc R U
H17C H 0.742137 0.658866 0.385240 0.088 Uiso 1 1 calc R U
C33 C 0.7362(2) 0.4181(2) 0.43360(15) 0.0566(12) Uani 1 1 d . .
H33 H 0.721634 0.469117 0.439210 0.068 Uiso 1 1 calc R U
C33B C 0.7540(2) 0.7060(3) 0.06108(16) 0.0615(13) Uani 1 1 d . .
H33B H 0.767676 0.655383 0.053916 0.074 Uiso 1 1 calc R U
C34B C 0.7016(2) 0.7438(3) 0.02740(16) 0.0695(15) Uani 1 1 d . .
H34B H 0.681740 0.718432 -0.002093 0.083 Uiso 1 1 calc R U
C47 C 0.6066(3) 0.1977(3) -0.00042(17) 0.0856(18) Uani 1 1 d . .
H47A H 0.629188 0.229665 -0.021457 0.128 Uiso 1 1 calc R U
H47B H 0.562546 0.178410 -0.019086 0.128 Uiso 1 1 calc R U
H47C H 0.636529 0.153858 0.011923 0.128 Uiso 1 1 calc R U
C34 C 0.7846(3) 0.3800(3) 0.47010(16) 0.0712(15) Uani 1 1 d . .
H34 H 0.802654 0.406652 0.499468 0.085 Uiso 1 1 calc R U
C38 C 0.8589(2) 0.2636(3) 0.50424(16) 0.0881(18) Uani 1 1 d . .
H38A H 0.861520 0.208831 0.495779 0.132 Uiso 1 1 calc R U
H38B H 0.844183 0.268141 0.535374 0.132 Uiso 1 1 calc R U
H38C H 0.904458 0.287563 0.506913 0.132 Uiso 1 1 calc R U
C29B C 0.8334(3) 0.4906(3) 0.10356(16) 0.093(2) Uani 1 1 d . .
H29D H 0.783887 0.479153 0.094937 0.139 Uiso 1 1 calc R U
H29E H 0.854416 0.481273 0.075371 0.139 Uiso 1 1 calc R U
H29F H 0.840051 0.544930 0.113479 0.139 Uiso 1 1 calc R U

loop_
_atom_site_aniso_label
_atom_site_aniso_U_11
_atom_site_aniso_U_22
_atom_site_aniso_U_33
_atom_site_aniso_U_23
_atom_site_aniso_U_13
_atom_site_aniso_U_12
Zn1 0.0232(2) 0.0220(2) 0.0360(3) 0.00094(18) 0.00853(18) 0.00264(17)
Zn1B 0.0248(2) 0.0218(2) 0.0390(3) 0.00025(18) 0.01046(19) 0.00130(17)
N1B 0.0194(16) 0.0160(15) 0.0423(19) -0.0038(13) 0.0103(13) -0.0007(12)
N2 0.0162(15) 0.0196(15) 0.0399(19) 0.0026(13) 0.0080(13) 0.0041(12)
N2B 0.0222(16) 0.0162(15) 0.0338(18) -0.0032(12) 0.0083(13) -0.0003(12)
N1 0.0217(16) 0.0173(15) 0.0401(19) -0.0011(13) 0.0109(13) -0.0037(12)
C18B 0.0182(18) 0.0150(17) 0.032(2) -0.0007(14) 0.0060(15) -0.0007(14)
C1 0.024(2) 0.0185(18) 0.026(2) -0.0013(14) 0.0035(15) -0.0058(15)
C23B 0.030(2) 0.0192(18) 0.034(2) 0.0035(16) 0.0045(17) -0.0059(15)
C1B 0.0225(19) 0.0225(19) 0.025(2) -0.0017(14) 0.0062(15) -0.0018(15)
C6 0.0219(19) 0.0190(18) 0.036(2) 0.0029(15) 0.0101(16) -0.0016(14)
C11 0.027(2) 0.0242(19) 0.037(2) 0.0045(16) 0.0120(17) -0.0030(16)
C39B 0.033(2) 0.0168(18) 0.031(2) 0.0031(15) 0.0140(17) 0.0093(15)
C7 0.032(2) 0.0174(18) 0.035(2) 0.0012(15) 0.0120(17) -0.0023(15)
C11B 0.025(2) 0.0224(19) 0.036(2) -0.0022(16) 0.0088(16) 0.0033(15)
C39 0.027(2) 0.0207(19) 0.041(2) 0.0025(16) 0.0122(17) 0.0036(15)
C6B 0.0201(19) 0.0204(19) 0.038(2) -0.0031(16) 0.0106(16) -0.0018(15)
C30 0.027(2) 0.025(2) 0.039(2) 0.0011(17) 0.0115(17) 0.0041(16)
C18 0.0182(19) 0.0179(18) 0.044(2) -0.0007(16) 0.0160(16) 0.0015(14)
C15B 0.025(2) 0.033(2) 0.038(2) 0.0023(17) 0.0053(17) -0.0010(16)
C23 0.029(2) 0.025(2) 0.043(2) 0.0042(17) 0.0131(18) 0.0047(16)
C19B 0.029(2) 0.0168(18) 0.037(2) 0.0006(15) 0.0111(17) 0.0024(15)
C41B 0.035(2) 0.024(2) 0.036(2) 0.0030(16) 0.0140(18) 0.0009(16)
C22 0.036(2) 0.030(2) 0.054(3) 0.0117(19) 0.020(2) 0.0069(18)
C8 0.043(3) 0.027(2) 0.052(3) 0.0003(18) 0.030(2) -0.0003(18)
C15 0.034(2) 0.045(2) 0.030(2) -0.0036(18) 0.0084(18) -0.0116(18)
C10 0.026(2) 0.035(2) 0.049(3) 0.0039(19) 0.0018(19) -0.0012(17)
C30B 0.026(2) 0.027(2) 0.039(2) 0.0009(17) 0.0096(18) 0.0008(16)
C40B 0.030(2) 0.029(2) 0.049(3) 0.0114(19) 0.0108(19) 0.0003(17)
C31 0.031(2) 0.032(2) 0.038(2) 0.0001(18) 0.0142(18) -0.0017(17)
C8B 0.027(2) 0.028(2) 0.039(2) -0.0078(17) 0.0058(17) -0.0033(16)
C40 0.026(2) 0.028(2) 0.043(3) 0.0032(18) 0.0083(18) 0.0004(16)
C31B 0.033(2) 0.036(2) 0.040(3) -0.0029(18) 0.0144(19) -0.0011(18)
C19 0.027(2) 0.0191(19) 0.041(2) -0.0009(16) 0.0161(17) 0.0028(15)
C32B 0.033(2) 0.042(2) 0.035(2) 0.0015(19) 0.0126(18) 0.0028(19)
C10B 0.028(2) 0.028(2) 0.046(3) 0.0039(18) 0.0135(18) 0.0027(16)
C5B 0.025(2) 0.0167(19) 0.056(3) 0.0018(17) 0.0120(18) -0.0019(15)
C32 0.032(2) 0.040(2) 0.028(2) 0.0053(18) 0.0047(17) 0.0049(18)
C9B 0.027(2) 0.025(2) 0.051(3) -0.0035(18) 0.0128(19) -0.0048(16)
C7B 0.023(2) 0.0196(19) 0.041(2) 0.0007(16) 0.0114(17) 0.0023(15)
C12B 0.029(2) 0.030(2) 0.036(2) 0.0024(17) 0.0001(17) -0.0044(16)
C3 0.028(2) 0.023(2) 0.067(3) 0.0099(19) 0.008(2) 0.0032(17)
C41 0.035(2) 0.029(2) 0.040(2) 0.0010(17) 0.0137(19) -0.0062(17)
C4B 0.029(2) 0.021(2) 0.057(3) 0.0068(18) 0.0036(19) 0.0040(16)
C2B 0.023(2) 0.0213(19) 0.058(3) -0.0069(18) 0.0166(18) 0.0005(15)
C9 0.026(2) 0.033(2) 0.068(3) 0.004(2) 0.024(2) 0.0029(17)
C22B 0.029(2) 0.031(2) 0.051(3) 0.0009(19) -0.009(2) -0.0028(17)
C4 0.028(2) 0.020(2) 0.072(3) -0.0023(19) 0.003(2) 0.0015(16)
C2 0.026(2) 0.0164(19) 0.063(3) 0.0077(17) 0.0114(19) 0.0045(15)
C20B 0.036(2) 0.028(2) 0.057(3) -0.0004(19) 0.027(2) -0.0009(18)
C5 0.029(2) 0.024(2) 0.065(3) -0.0059(19) 0.018(2) 0.0028(17)
C24B 0.049(3) 0.027(2) 0.033(2) -0.0004(17) 0.0116(19) -0.0015(18)
C20 0.032(2) 0.032(2) 0.053(3) -0.0077(19) 0.0146(19) -0.0068(17)
C12 0.049(3) 0.038(2) 0.034(2) 0.0005(19) 0.0066(19) -0.0098(19)
C24 0.026(2) 0.035(2) 0.046(3) 0.0012(19) 0.0064(18) -0.0036(17)
C21 0.038(2) 0.023(2) 0.069(3) -0.001(2) 0.024(2) -0.0095(18)
C42B 0.035(2) 0.038(2) 0.046(3) -0.0045(19) 0.0087(19) -0.0013(18)
C42 0.037(2) 0.033(2) 0.050(3) -0.0057(19) 0.015(2) -0.0068(18)
C43B 0.033(2) 0.048(3) 0.048(3) -0.008(2) 0.018(2) 0.0051(19)
C27 0.034(2) 0.043(2) 0.046(3) 0.003(2) 0.0098(19) 0.0035(19)
C35B 0.038(3) 0.067(3) 0.035(3) 0.007(2) 0.013(2) 0.014(2)
C3B 0.024(2) 0.024(2) 0.069(3) -0.0061(19) 0.0106(19) 0.0007(16)
C14B 0.063(3) 0.043(3) 0.043(3) 0.003(2) 0.017(2) 0.003(2)
C37B 0.044(3) 0.050(3) 0.042(3) 0.000(2) 0.001(2) 0.004(2)
C21B 0.023(2) 0.037(2) 0.077(4) -0.007(2) 0.013(2) -0.0016(18)
C17B 0.042(3) 0.049(3) 0.038(3) 0.005(2) 0.0072(19) 0.002(2)
C16B 0.038(3) 0.058(3) 0.044(3) -0.012(2) 0.000(2) 0.010(2)
C27B 0.057(3) 0.044(2) 0.029(2) -0.0015(19) 0.008(2) -0.024(2)
C44B 0.051(3) 0.045(3) 0.036(3) -0.002(2) 0.016(2) 0.009(2)
C36B 0.046(3) 0.041(3) 0.052(3) 0.000(2) 0.004(2) 0.009(2)
C46B 0.040(3) 0.073(3) 0.040(3) -0.005(2) 0.003(2) 0.017(2)
C43 0.055(3) 0.037(2) 0.061(3) -0.009(2) 0.032(2) -0.003(2)
C29 0.048(3) 0.075(3) 0.047(3) 0.018(2) 0.016(2) 0.013(2)
C25B 0.086(4) 0.035(2) 0.044(3) -0.005(2) 0.029(2) -0.007(2)
C44 0.075(4) 0.041(3) 0.047(3) -0.012(2) 0.026(3) -0.017(2)
C46 0.043(3) 0.055(3) 0.054(3) -0.008(2) 0.007(2) -0.006(2)
C13 0.075(3) 0.050(3) 0.046(3) 0.006(2) -0.011(2) -0.010(2)
C36 0.060(3) 0.051(3) 0.049(3) 0.008(2) 0.006(2) 0.024(2)
C16 0.051(3) 0.054(3) 0.039(3) -0.005(2) 0.011(2) 0.010(2)
C37 0.050(3) 0.043(3) 0.048(3) 0.005(2) 0.000(2) 0.018(2)
C25 0.032(2) 0.050(3) 0.066(3) 0.007(2) 0.007(2) 0.0066(19)
C26 0.065(3) 0.080(3) 0.043(3) 0.012(2) 0.020(2) 0.030(3)
C28 0.070(3) 0.067(3) 0.041(3) -0.013(2) -0.006(2) 0.017(2)
C14 0.100(4) 0.046(3) 0.044(3) -0.015(2) 0.025(3) -0.019(3)
C47B 0.077(4) 0.077(3) 0.053(3) -0.011(3) 0.022(3) 0.020(3)
C28B 0.072(3) 0.047(3) 0.049(3) -0.010(2) 0.024(2) -0.010(2)
C13B 0.041(3) 0.040(3) 0.061(3) 0.002(2) 0.000(2) 0.0028(19)
C38B 0.061(3) 0.093(4) 0.042(3) 0.006(3) 0.001(2) 0.028(3)
C26B 0.099(4) 0.039(3) 0.037(3) 0.005(2) -0.006(2) 0.000(2)
C35 0.058(3) 0.065(3) 0.036(3) 0.015(2) 0.011(2) 0.024(2)
C45 0.069(4) 0.077(4) 0.048(3) -0.020(3) 0.013(3) -0.016(3)
C45B 0.054(3) 0.084(4) 0.036(3) -0.012(2) 0.001(2) 0.016(3)
C17 0.090(4) 0.045(3) 0.036(3) 0.004(2) -0.001(2) 0.005(2)
C33 0.074(3) 0.050(3) 0.040(3) 0.000(2) -0.001(2) 0.022(2)
C33B 0.065(3) 0.060(3) 0.054(3) -0.012(2) -0.002(3) 0.025(2)
C34B 0.068(4) 0.087(4) 0.046(3) -0.018(3) -0.005(3) 0.030(3)
C47 0.122(5) 0.077(4) 0.071(4) -0.036(3) 0.050(3) -0.028(3)
C34 0.094(4) 0.078(4) 0.033(3) -0.003(2) -0.007(3) 0.031(3)
C38 0.091(4) 0.120(5) 0.046(3) 0.013(3) -0.005(3) 0.050(3)
C29B 0.182(6) 0.052(3) 0.040(3) 0.007(2) 0.010(3) -0.020(3)

loop_
_atom_type_symbol
_atom_type_description
_atom_type_scat_dispersion_real
_atom_type_scat_dispersion_imag
_atom_type_scat_source
C C 0.0033 0.0016 'International Tables Vol C Tables 4.2.6.8 and 6.1.1.4'
H H 0.0000 0.0000 'International Tables Vol C Tables 4.2.6.8 and 6.1.1.4'
N N 0.0061 0.0033 'International Tables Vol C Tables 4.2.6.8 and 6.1.1.4'
Zn Zn 0.2839 1.4301 'International Tables Vol C Tables 4.2.6.8 and 6.1.1.4'

loop_
_geom_angle_atom_site_label_1
_geom_angle_atom_site_label_2
_geom_angle_atom_site_label_3
_geom_angle
C30 Zn1 C39 115.75(14)
C30 Zn1 C1 119.61(13)
C39 Zn1 C1 124.59(13)
C39B Zn1B C30B 116.20(14)
C39B Zn1B C1B 122.37(13)
C30B Zn1B C1B 121.41(13)
C1B N1B C6B 117.5(3)
C1B N1B C2B 125.4(3)
C6B N1B C2B 116.4(3)
C1 N2 C6 117.7(3)
C1 N2 C2 129.0(3)
C6 N2 C2 113.2(2)
C1B N2B C18B 118.5(3)
C1B N2B C5B 128.2(3)
C18B N2B C5B 113.2(2)
C1 N1 C18 117.9(3)
C1 N1 C5 125.8(3)
C18 N1 C5 115.9(3)
C19B C18B C23B 122.0(3)
C19B C18B N2B 119.9(3)
C23B C18B N2B 118.1(3)
N1 C1 N2 120.8(3)
N1 C1 Zn1 119.6(2)
N2 C1 Zn1 119.6(2)
C22B C23B C18B 117.2(3)
C22B C23B C27B 120.4(3)
C18B C23B C27B 122.3(3)
N1B C1B N2B 120.7(3)
N1B C1B Zn1B 121.2(2)
N2B C1B Zn1B 118.0(2)
C7 C6 C11 122.7(3)
C7 C6 N2 119.7(3)
C11 C6 N2 117.3(3)
C10 C11 C6 116.9(3)
C10 C11 C15 119.9(3)
C6 C11 C15 123.1(3)
C40B C39B Zn1B 168.5(3)
C8 C7 C6 116.6(3)
C8 C7 C12 120.0(3)
C6 C7 C12 123.4(3)
C10B C11B C6B 117.5(3)
C10B C11B C15B 119.2(3)
C6B C11B C15B 123.3(3)
C40 C39 Zn1 167.6(3)
C7B C6B C11B 122.1(3)
C7B C6B N1B 118.3(3)
C11B C6B N1B 119.6(3)
C31 C30 Zn1 171.5(3)
C19 C18 C23 122.3(3)
C19 C18 N1 118.2(3)
C23 C18 N1 119.4(3)
C11B C15B C16B 113.5(3)
C11B C15B C17B 112.5(3)
C16B C15B C17B 108.4(3)
C11B C15B H15B 107.4
C16B C15B H15B 107.4
C17B C15B H15B 107.4
C22 C23 C18 116.5(3)
C22 C23 C27 120.3(3)
C18 C23 C27 123.3(3)
C20B C19B C18B 116.9(3)
C20B C19B C24B 120.3(3)
C18B C19B C24B 122.7(3)
C46B C41B C42B 117.2(4)
C46B C41B C40B 121.2(3)
C42B C41B C40B 121.7(3)
C21 C22 C23 122.4(4)
C21 C22 H22 118.8
C23 C22 H22 118.8
C9 C8 C7 122.2(4)
C9 C8 H8 118.9
C7 C8 H8 118.9
C11 C15 C16 110.6(3)
C11 C15 C17 112.3(3)
C16 C15 C17 109.4(3)
C11 C15 H15 108.2
C16 C15 H15 108.2
C17 C15 H15 108.2
C9 C10 C11 121.8(4)
C9 C10 H10 119.1
C11 C10 H10 119.1
C31B C30B Zn1B 167.5(3)
C39B C40B C41B 178.1(4)
C30 C31 C32 179.1(4)
C9B C8B C7B 121.4(3)
C9B C8B H8B 119.3
C7B C8B H8B 119.3
C39 C40 C41 178.4(4)
C30B C31B C32B 177.0(4)
C20 C19 C18 118.1(3)
C20 C19 C24 119.7(3)
C18 C19 C24 122.2(3)
C33B C32B C37B 116.3(4)
C33B C32B C31B 123.0(4)
C37B C32B C31B 120.6(4)
C9B C10B C11B 120.8(3)
C9B C10B H10B 119.6
C11B C10B H10B 119.6
N2B C5B C4B 112.6(3)
N2B C5B H5BA 109.1
C4B C5B H5BA 109.1
N2B C5B H5BB 109.1
C4B C5B H5BB 109.1
H5BA C5B H5BB 107.8
C33 C32 C37 116.8(4)
C33 C32 C31 121.8(4)
C37 C32 C31 121.4(4)
C8B C9B C10B 120.5(3)
C8B C9B H9B 119.8
C10B C9B H9B 119.8
C8B C7B C6B 117.7(3)
C8B C7B C12B 119.3(3)
C6B C7B C12B 122.9(3)
C7B C12B C13B 111.9(3)
C7B C12B C14B 112.1(3)
C13B C12B C14B 110.6(3)
C7B C12B H12B 107.4
C13B C12B H12B 107.4
C14B C12B H12B 107.4
C2 C3 C4 112.9(3)
C2 C3 H3A 109.0
C4 C3 H3A 109.0
C2 C3 H3B 109.0
C4 C3 H3B 109.0
H3A C3 H3B 107.8
C42 C41 C46 117.7(4)
C42 C41 C40 121.5(3)
C46 C41 C40 120.8(4)
C5B C4B C3B 111.9(3)
C5B C4B H4BA 109.2
C3B C4B H4BA 109.2
C5B C4B H4BB 109.2
C3B C4B H4BB 109.2
H4BA C4B H4BB 107.9
N1B C2B C3B 114.9(3)
N1B C2B H2BA 108.6
C3B C2B H2BA 108.6
N1B C2B H2BB 108.6
C3B C2B H2BB 108.6
H2BA C2B H2BB 107.5
C8 C9 C10 119.7(4)
C8 C9 H9 120.2
C10 C9 H9 120.2
C21B C22B C23B 121.8(4)
C21B C22B H22B 119.1
C23B C22B H22B 119.1
C5 C4 C3 112.1(3)
C5 C4 H4A 109.2
C3 C4 H4A 109.2
C5 C4 H4B 109.2
C3 C4 H4B 109.2
H4A C4 H4B 107.9
C3 C2 N2 112.3(3)
C3 C2 H2A 109.2
N2 C2 H2A 109.2
C3 C2 H2B 109.2
N2 C2 H2B 109.2
H2A C2 H2B 107.9
C21B C20B C19B 121.9(4)
C21B C20B H20B 119.1
C19B C20B H20B 119.1
N1 C5 C4 115.2(3)
N1 C5 H5A 108.5
C4 C5 H5A 108.5
N1 C5 H5B 108.5
C4 C5 H5B 108.5
H5A C5 H5B 107.5
C19B C24B C25B 112.8(3)
C19B C24B C26B 110.5(3)
C25B C24B C26B 108.8(3)
C19B C24B H24B 108.2
C25B C24B H24B 108.2
C26B C24B H24B 108.2
C21 C20 C19 120.8(4)
C21 C20 H20 119.6
C19 C20 H20 119.6
C7 C12 C14 112.7(3)
C7 C12 C13 111.5(3)
C14 C12 C13 108.7(3)
C7 C12 H12 107.9
C14 C12 H12 107.9
C13 C12 H12 107.9
C19 C24 C26 111.8(3)
C19 C24 C25 111.5(3)
C26 C24 C25 110.4(3)
C19 C24 H24 107.7
C26 C24 H24 107.7
C25 C24 H24 107.7
C22 C21 C20 120.0(3)
C22 C21 H21 120.0
C20 C21 H21 120.0
C43B C42B C41B 121.9(4)
C43B C42B H42B 119.0
C41B C42B H42B 119.0
C43 C42 C41 121.5(4)
C43 C42 H42 119.2
C41 C42 H42 119.2
C42B C43B C44B 121.0(4)
C42B C43B H43B 119.5
C44B C43B H43B 119.5
C29 C27 C23 113.4(3)
C29 C27 C28 107.5(3)
C23 C27 C28 111.5(3)
C29 C27 H27 108.1
C23 C27 H27 108.1
C28 C27 H27 108.1
C34B C35B C36B 116.6(4)
C34B C35B C38B 122.8(4)
C36B C35B C38B 120.5(4)
C2B C3B C4B 111.7(3)
C2B C3B H3BA 109.3
C4B C3B H3BA 109.3
C2B C3B H3BB 109.3
C4B C3B H3BB 109.3
H3BA C3B H3BB 107.9
C12B C14B H14D 109.5
C12B C14B H14E 109.5
H14D C14B H14E 109.5
C12B C14B H14F 109.5
H14D C14B H14F 109.5
H14E C14B H14F 109.5
C36B C37B C32B 121.9(4)
C36B C37B H37B 119.0
C32B C37B H37B 119.0
C20B C21B C22B 120.2(4)
C20B C21B H21B 119.9
C22B C21B H21B 119.9
C15B C17B H17D 109.5
C15B C17B H17E 109.5
H17D C17B H17E 109.5
C15B C17B H17F 109.5
H17D C17B H17F 109.5
H17E C17B H17F 109.5
C15B C16B H16D 109.5
C15B C16B H16E 109.5
H16D C16B H16E 109.5
C15B C16B H16F 109.5
H16D C16B H16F 109.5
H16E C16B H16F 109.5
C29B C27B C23B 112.8(4)
C29B C27B C28B 109.5(3)
C23B C27B C28B 110.5(3)
C29B C27B H27B 107.9
C23B C27B H27B 107.9
C28B C27B H27B 107.9
C45B C44B C43B 117.4(4)
C45B C44B C47B 121.7(4)
C43B C44B C47B 120.9(4)
C37B C36B C35B 121.7(4)
C37B C36B H36B 119.1
C35B C36B H36B 119.1
C41B C46B C45B 120.7(4)
C41B C46B H46B 119.7
C45B C46B H46B 119.7
C42 C43 C44 120.9(4)
C42 C43 H43 119.5
C44 C43 H43 119.5
C27 C29 H29A 109.5
C27 C29 H29B 109.5
H29A C29 H29B 109.5
C27 C29 H29C 109.5
H29A C29 H29C 109.5
H29B C29 H29C 109.5
C24B C25B H25D 109.5
C24B C25B H25E 109.5
H25D C25B H25E 109.5
C24B C25B H25F 109.5
H25D C25B H25F 109.5
H25E C25B H25F 109.5
C45 C44 C43 117.8(4)
C45 C44 C47 121.5(4)
C43 C44 C47 120.7(4)
C41 C46 C45 120.5(4)
C41 C46 H46 119.7
C45 C46 H46 119.7
C12 C13 H13A 109.5
C12 C13 H13B 109.5
H13A C13 H13B 109.5
C12 C13 H13C 109.5
H13A C13 H13C 109.5
H13B C13 H13C 109.5
C35 C36 C37 121.5(4)
C35 C36 H36 119.2
C37 C36 H36 119.2
C15 C16 H16A 109.5
C15 C16 H16B 109.5
H16A C16 H16B 109.5
C15 C16 H16C 109.5
H16A C16 H16C 109.5
H16B C16 H16C 109.5
C36 C37 C32 121.7(4)
C36 C37 H37 119.1
C32 C37 H37 119.1
C24 C25 H25A 109.5
C24 C25 H25B 109.5
H25A C25 H25B 109.5
C24 C25 H25C 109.5
H25A C25 H25C 109.5
H25B C25 H25C 109.5
C24 C26 H26A 109.5
C24 C26 H26B 109.5
H26A C26 H26B 109.5
C24 C26 H26C 109.5
H26A C26 H26C 109.5
H26B C26 H26C 109.5
C27 C28 H28A 109.5
C27 C28 H28B 109.5
H28A C28 H28B 109.5
C27 C28 H28C 109.5
H28A C28 H28C 109.5
H28B C28 H28C 109.5
C12 C14 H14A 109.5
C12 C14 H14B 109.5
H14A C14 H14B 109.5
C12 C14 H14C 109.5
H14A C14 H14C 109.5
H14B C14 H14C 109.5
C44B C47B H47D 109.5
C44B C47B H47E 109.5
H47D C47B H47E 109.5
C44B C47B H47F 109.5
H47D C47B H47F 109.5
H47E C47B H47F 109.5
C27B C28B H28D 109.5
C27B C28B H28E 109.5
H28D C28B H28E 109.5
C27B C28B H28F 109.5
H28D C28B H28F 109.5
H28E C28B H28F 109.5
C12B C13B H13D 109.5
C12B C13B H13E 109.5
H13D C13B H13E 109.5
C12B C13B H13F 109.5
H13D C13B H13F 109.5
H13E C13B H13F 109.5
C35B C38B H38D 109.5
C35B C38B H38E 109.5
H38D C38B H38E 109.5
C35B C38B H38F 109.5
H38D C38B H38F 109.5
H38E C38B H38F 109.5
C24B C26B H26D 109.5
C24B C26B H26E 109.5
H26D C26B H26E 109.5
C24B C26B H26F 109.5
H26D C26B H26F 109.5
H26E C26B H26F 109.5
C34 C35 C36 117.0(4)
C34 C35 C38 122.0(4)
C36 C35 C38 121.0(4)
C44 C45 C46 121.5(4)
C44 C45 H45 119.2
C46 C45 H45 119.2
C44B C45B C46B 121.8(4)
C44B C45B H45B 119.1
C46B C45B H45B 119.1
C15 C17 H17A 109.5
C15 C17 H17B 109.5
H17A C17 H17B 109.5
C15 C17 H17C 109.5
H17A C17 H17C 109.5
H17B C17 H17C 109.5
C32 C33 C34 120.7(4)
C32 C33 H33 119.6
C34 C33 H33 119.6
C32B C33B C34B 121.9(4)
C32B C33B H33B 119.1
C34B C33B H33B 119.1
C35B C34B C33B 121.5(4)
C35B C34B H34B 119.3
C33B C34B H34B 119.3
C44 C47 H47A 109.5
C44 C47 H47B 109.5
H47A C47 H47B 109.5
C44 C47 H47C 109.5
H47A C47 H47C 109.5
H47B C47 H47C 109.5
C35 C34 C33 122.2(4)
C35 C34 H34 118.9
C33 C34 H34 118.9
C35 C38 H38A 109.5
C35 C38 H38B 109.5
H38A C38 H38B 109.5
C35 C38 H38C 109.5
H38A C38 H38C 109.5
H38B C38 H38C 109.5
C27B C29B H29D 109.5
C27B C29B H29E 109.5
H29D C29B H29E 109.5
C27B C29B H29F 109.5
H29D C29B H29F 109.5
H29E C29B H29F 109.5

loop_
_geom_bond_atom_site_label_1
_geom_bond_atom_site_label_2
_geom_bond_distance
Zn1 C30 1.959(4)
Zn1 C39 1.969(4)
Zn1 C1 2.037(3)
Zn1B C39B 1.955(3)
Zn1B C30B 1.975(4)
Zn1B C1B 2.042(3)
N1B C1B 1.330(4)
N1B C6B 1.451(4)
N1B C2B 1.483(4)
N2 C1 1.329(4)
N2 C6 1.455(4)
N2 C2 1.504(4)
N2B C1B 1.337(4)
N2B C18B 1.442(4)
N2B C5B 1.509(4)
N1 C1 1.326(4)
N1 C18 1.452(4)
N1 C5 1.496(4)
C18B C19B 1.402(4)
C18B C23B 1.404(4)
C23B C22B 1.384(4)
C23B C27B 1.517(5)
C6 C7 1.398(4)
C6 C11 1.401(5)
C11 C10 1.388(4)
C11 C15 1.518(4)
C39B C40B 1.199(4)
C7 C8 1.395(4)
C7 C12 1.510(5)
C11B C10B 1.395(4)
C11B C6B 1.406(4)
C11B C15B 1.518(5)
C39 C40 1.179(4)
C6B C7B 1.399(4)
C30 C31 1.197(4)
C18 C19 1.397(5)
C18 C23 1.401(5)
C15B C16B 1.526(4)
C15B C17B 1.529(4)
C15B H15B 0.9800
C23 C22 1.388(5)
C23 C27 1.523(5)
C19B C20B 1.392(4)
C19B C24B 1.520(5)
C41B C46B 1.375(5)
C41B C42B 1.383(5)
C41B C40B 1.465(5)
C22 C21 1.370(5)
C22 H22 0.9300
C8 C9 1.363(5)
C8 H8 0.9300
C15 C16 1.524(4)
C15 C17 1.527(5)
C15 H15 0.9800
C10 C9 1.373(5)
C10 H10 0.9300
C30B C31B 1.184(5)
C31 C32 1.440(5)
C8B C9B 1.368(5)
C8B C7B 1.387(4)
C8B H8B 0.9300
C40 C41 1.470(5)
C31B C32B 1.449(5)
C19 C20 1.389(4)
C19 C24 1.512(5)
C32B C33B 1.375(5)
C32B C37B 1.385(5)
C10B C9B 1.383(5)
C10B H10B 0.9300
C5B C4B 1.515(4)
C5B H5BA 0.9700
C5B H5BB 0.9700
C32 C33 1.373(5)
C32 C37 1.373(5)
C9B H9B 0.9300
C7B C12B 1.508(4)
C12B C13B 1.521(4)
C12B C14B 1.531(5)
C12B H12B 0.9800
C3 C2 1.502(4)
C3 C4 1.528(5)
C3 H3A 0.9700
C3 H3B 0.9700
C41 C42 1.385(5)
C41 C46 1.387(5)
C4B C3B 1.541(5)
C4B H4BA 0.9700
C4B H4BB 0.9700
C2B C3B 1.511(4)
C2B H2BA 0.9700
C2B H2BB 0.9700
C9 H9 0.9300
C22B C21B 1.362(5)
C22B H22B 0.9300
C4 C5 1.507(5)
C4 H4A 0.9700
C4 H4B 0.9700
C2 H2A 0.9700
C2 H2B 0.9700
C20B C21B 1.360(5)
C20B H20B 0.9300
C5 H5A 0.9700
C5 H5B 0.9700
C24B C25B 1.522(5)
C24B C26B 1.532(5)
C24B H24B 0.9800
C20 C21 1.371(5)
C20 H20 0.9300
C12 C14 1.526(5)
C12 C13 1.530(5)
C12 H12 0.9800
C24 C26 1.520(5)
C24 C25 1.521(4)
C24 H24 0.9800
C21 H21 0.9300
C42B C43B 1.371(5)
C42B H42B 0.9300
C42 C43 1.375(5)
C42 H42 0.9300
C43B C44B 1.382(5)
C43B H43B 0.9300
C27 C29 1.521(5)
C27 C28 1.525(5)
C27 H27 0.9800
C35B C34B 1.379(5)
C35B C36B 1.380(5)
C35B C38B 1.509(5)
C3B H3BA 0.9700
C3B H3BB 0.9700
C14B H14D 0.9600
C14B H14E 0.9600
C14B H14F 0.9600
C37B C36B 1.372(5)
C37B H37B 0.9300
C21B H21B 0.9300
C17B H17D 0.9600
C17B H17E 0.9600
C17B H17F 0.9600
C16B H16D 0.9600
C16B H16E 0.9600
C16B H16F 0.9600
C27B C29B 1.517(5)
C27B C28B 1.521(4)
C27B H27B 0.9800
C44B C45B 1.365(5)
C44B C47B 1.512(5)
C36B H36B 0.9300
C46B C45B 1.392(5)
C46B H46B 0.9300
C43 C44 1.390(5)
C43 H43 0.9300
C29 H29A 0.9600
C29 H29B 0.9600
C29 H29C 0.9600
C25B H25D 0.9600
C25B H25E 0.9600
C25B H25F 0.9600
C44 C45 1.373(6)
C44 C47 1.527(5)
C46 C45 1.390(5)
C46 H46 0.9300
C13 H13A 0.9600
C13 H13B 0.9600
C13 H13C 0.9600
C36 C35 1.367(5)
C36 C37 1.373(5)
C36 H36 0.9300
C16 H16A 0.9600
C16 H16B 0.9600
C16 H16C 0.9600
C37 H37 0.9300
C25 H25A 0.9600
C25 H25B 0.9600
C25 H25C 0.9600
C26 H26A 0.9600
C26 H26B 0.9600
C26 H26C 0.9600
C28 H28A 0.9600
C28 H28B 0.9600
C28 H28C 0.9600
C14 H14A 0.9600
C14 H14B 0.9600
C14 H14C 0.9600
C47B H47D 0.9600
C47B H47E 0.9600
C47B H47F 0.9600
C28B H28D 0.9600
C28B H28E 0.9600
C28B H28F 0.9600
C13B H13D 0.9600
C13B H13E 0.9600
C13B H13F 0.9600
C38B H38D 0.9600
C38B H38E 0.9600
C38B H38F 0.9600
C26B H26D 0.9600
C26B H26E 0.9600
C26B H26F 0.9600
C35 C34 1.356(5)
C35 C38 1.509(5)
C45 H45 0.9300
C45B H45B 0.9300
C17 H17A 0.9600
C17 H17B 0.9600
C17 H17C 0.9600
C33 C34 1.387(5)
C33 H33 0.9300
C33B C34B 1.383(5)
C33B H33B 0.9300
C34B H34B 0.9300
C47 H47A 0.9600
C47 H47B 0.9600
C47 H47C 0.9600
C34 H34 0.9300
C38 H38A 0.9600
C38 H38B 0.9600
C38 H38C 0.9600
C29B H29D 0.9600
C29B H29E 0.9600
C29B H29F 0.9600
